data_7152080
loop_
_publ_author_name
'Fuentes de Arriba, Angel L.'
'Turiel, Mar\'ia G'
'Sim\'on, Luis'
'Sanz, Francisca'
'Boyero, Juan F.'
'Mu\~niz, Francisco M'
'Mor\'an, Joaqu\'in R'
'Alc\'azar, Victoria'

_publ_section_title
;
 Sulfonamide carbazole receptors for anion recognition.
;
_journal_issue 24
_journal_name_full 'Organic &amp; biomolecular chemistry'
_journal_page_first 8321
_journal_page_last 8327
_journal_paper_doi 10.1039/c1ob06126g
_journal_volume 9
_journal_year 2011
_chemical_absolute_configuration rm
_chemical_formula_sum 'C36 H31 F12 N3 O4 S2'
_chemical_formula_weight 861.75
_chemical_name_systematic
;
?
;
_space_group_IT_number 15
_symmetry_cell_setting monoclinic
_symmetry_space_group_name_Hall '-C 2yc'
_symmetry_space_group_name_H-M 'C 1 2/c 1'
_atom_sites_solution_hydrogens geom
_atom_sites_solution_primary direct
_atom_sites_solution_secondary difmap
_audit_creation_method SHELXL-97
_cell_angle_alpha 90.00
_cell_angle_beta 93.307(3)
_cell_angle_gamma 90.00
_cell_formula_units_Z 16
_cell_length_a 25.4032(11)
_cell_length_b 25.5614(11)
_cell_length_c 23.8466(8)
_cell_measurement_reflns_used 3350
_cell_measurement_temperature 298(2)
_cell_measurement_theta_max 52.13
_cell_measurement_theta_min 2.45
_cell_volume 15458.8(11)
_computing_cell_refinement 'SAINT (Bruker 2006)'
_computing_data_collection 'APEX 2 (Bruker 2006)'
_computing_data_reduction 'SAINT (Bruker 2006)'
_computing_molecular_graphics 'Mercury 2.3 (Macrae et al, 2008)'
_computing_publication_material 'Bruker SHELXTL'
_computing_structure_refinement 'SHELXL-97 (Sheldrick, 1997)'
_computing_structure_solution 'SHELXS-97 (Sheldrick, 1990)'
_diffrn_ambient_temperature 298(2)
_diffrn_measured_fraction_theta_full 0.879
_diffrn_measured_fraction_theta_max 0.879
_diffrn_measurement_device_type 'CCD area detector'
_diffrn_measurement_method 'phi and omega scans'
_diffrn_radiation_monochromator graphite
_diffrn_radiation_source 'fine-focus sealed tube'
_diffrn_radiation_type CuK\a
_diffrn_radiation_wavelength 1.54178
_diffrn_reflns_av_R_equivalents 0.0533
_diffrn_reflns_av_sigmaI/netI 0.0550
_diffrn_reflns_limit_h_max 29
_diffrn_reflns_limit_h_min -26
_diffrn_reflns_limit_k_max 29
_diffrn_reflns_limit_k_min -28
_diffrn_reflns_limit_l_max 17
_diffrn_reflns_limit_l_min -28
_diffrn_reflns_number 35827
_diffrn_reflns_theta_full 67.27
_diffrn_reflns_theta_max 67.27
_diffrn_reflns_theta_min 2.45
_exptl_absorpt_coefficient_mu 2.164
_exptl_absorpt_correction_T_max 0.841
_exptl_absorpt_correction_T_min 0.771
_exptl_absorpt_correction_type multi-scan
_exptl_absorpt_process_details 'SADABS (Bruker, 2006)'
_exptl_crystal_colour translucent
_exptl_crystal_density_diffrn 1.481
_exptl_crystal_density_method 'not measured'
_exptl_crystal_description PRISMATIC
_exptl_crystal_F_000 7040
_exptl_crystal_size_max 0.15
_exptl_crystal_size_mid 0.10
_exptl_crystal_size_min 0.08
_refine_diff_density_max 0.849
_refine_diff_density_min -0.739
_refine_diff_density_rms 0.106
_refine_ls_extinction_method none
_refine_ls_goodness_of_fit_ref 1.055
_refine_ls_hydrogen_treatment mixed
_refine_ls_matrix_type full
_refine_ls_number_parameters 951
_refine_ls_number_reflns 12216
_refine_ls_number_restraints 1
_refine_ls_restrained_S_all 1.068
_refine_ls_R_factor_all 0.1601
_refine_ls_R_factor_gt 0.1261
_refine_ls_shift/su_max 0.135
_refine_ls_shift/su_mean 0.005
_refine_ls_structure_factor_coef Fsqd
_refine_ls_weighting_details 'calc w=1/[\s^2^(Fo^2^)+(0.1829P)^2^+153.3540P] where P=(Fo^2^+2Fc^2^)/3'
_refine_ls_weighting_scheme calc
_refine_ls_wR_factor_gt 0.3797
_refine_ls_wR_factor_ref 0.4047
_reflns_number_gt 7925
_reflns_number_total 12216
_reflns_threshold_expression >2sigma(I)
_cod_data_source_file c1ob06126g.txt
_cod_data_source_block 15fin
_cod_depositor_comments
;
The following automatic conversions were performed:

'_symmetry_cell_setting' value 'Monoclinic' changed to 'monoclinic'
according to /home/saulius/struct/CIF-dictionaries/cif_core.dic
dictionary named 'cif_core.dic' version 2.4.1 from 2010-06-29.

Automatic conversion script
Id: cif_fix_values 1715 2011-07-08 13:25:40Z adriana 
;
_cod_original_sg_symbol_Hall -C2yc
_cod_original_sg_symbol_H-M C2/c
_cod_database_code 7152080

loop_
_symmetry_equiv_pos_as_xyz
'x, y, z'
'-x, y, -z+1/2'
'x+1/2, y+1/2, z'
'-x+1/2, y+1/2, -z+1/2'
'-x, -y, -z'
'x, -y, z-1/2'
'-x+1/2, -y+1/2, -z'
'x+1/2, -y+1/2, z-1/2'

loop_
_atom_site_label
_atom_site_type_symbol
_atom_site_fract_x
_atom_site_fract_y
_atom_site_fract_z
_atom_site_U_iso_or_equiv
_atom_site_adp_type
_atom_site_occupancy
_atom_site_symmetry_multiplicity
_atom_site_calc_flag
_atom_site_refinement_flags
S1 S 0.19416(9) 0.09994(8) 0.70361(9) 0.0562(5) Uani 1 1 d .
S2 S 0.28129(9) 0.31960(9) 0.66583(10) 0.0618(6) Uani 1 1 d .
N1 N 0.2172(3) 0.2096(3) 0.6405(3) 0.0534(16) Uani 1 1 d .
H1N H 0.2323 0.2092 0.6738 0.064 Uiso 1 1 calc R
N2 N 0.2561(3) 0.0850(3) 0.7076(3) 0.0615(18) Uani 1 1 d .
H2N H 0.2764 0.1074 0.7250 0.074 Uiso 1 1 calc R
N3 N 0.2461(3) 0.3532(3) 0.7086(3) 0.070(2) Uani 1 1 d .
H3N H 0.2419 0.3416 0.7420 0.084 Uiso 1 1 calc R
O1 O 0.1640(3) 0.0555(3) 0.7166(3) 0.0724(17) Uani 1 1 d .
O2 O 0.1924(3) 0.1462(3) 0.7374(3) 0.0698(17) Uani 1 1 d .
O3 O 0.3206(3) 0.3531(3) 0.6464(3) 0.0752(18) Uani 1 1 d .
O4 O 0.2951(3) 0.2727(3) 0.6962(3) 0.0738(18) Uani 1 1 d .
C1 C 0.1487(3) 0.0851(4) 0.5989(4) 0.058(2) Uani 1 1 d .
H1 H 0.1395 0.0523 0.6121 0.069 Uiso 1 1 calc R
C3 C 0.1433(4) 0.1497(4) 0.5264(4) 0.061(2) Uani 1 1 d .
H3 H 0.1319 0.1606 0.4906 0.073 Uiso 1 1 calc R
C2 C 0.1320(4) 0.0990(4) 0.5434(3) 0.060(2) Uani 1 1 d .
C4 C 0.1705(3) 0.1835(4) 0.5608(4) 0.059(2) Uani 1 1 d .
C5 C 0.1871(3) 0.2385(3) 0.5554(4) 0.059(2) Uani 1 1 d .
C6 C 0.1753(4) 0.2750(4) 0.5126(4) 0.063(2) Uani 1 1 d .
H6 H 0.1550 0.2653 0.4806 0.075 Uiso 1 1 calc R
C7 C 0.1947(4) 0.3266(3) 0.5186(4) 0.059(2) Uani 1 1 d .
C8 C 0.2281(3) 0.3371(4) 0.5661(4) 0.060(2) Uani 1 1 d .
H8 H 0.2434 0.3701 0.5695 0.072 Uiso 1 1 calc R
C9 C 0.2394(4) 0.3010(3) 0.6084(4) 0.057(2) Uani 1 1 d .
C10 C 0.2172(3) 0.2515(3) 0.6039(3) 0.0540(19) Uani 1 1 d .
C11 C 0.1892(3) 0.1684(3) 0.6152(3) 0.0542(19) Uani 1 1 d .
C12 C 0.1781(3) 0.1179(4) 0.6348(3) 0.055(2) Uani 1 1 d .
C13 C 0.1030(5) 0.0601(4) 0.5041(5) 0.080(3) Uani 1 1 d .
C14 C 0.0926(6) 0.0090(5) 0.5310(6) 0.111(5) Uani 1 1 d .
H14A H 0.0703 -0.0118 0.5060 0.166 Uiso 1 1 calc R
H14B H 0.0754 0.0148 0.5653 0.166 Uiso 1 1 calc R
H14C H 0.1253 -0.0089 0.5392 0.166 Uiso 1 1 calc R
C15 C 0.1314(8) 0.0541(9) 0.4535(7) 0.177(11) Uani 1 1 d .
H15A H 0.1658 0.0401 0.4630 0.265 Uiso 1 1 calc R
H15B H 0.1348 0.0876 0.4358 0.265 Uiso 1 1 calc R
H15C H 0.1125 0.0307 0.4281 0.265 Uiso 1 1 calc R
C16 C 0.0492(6) 0.0838(7) 0.4842(9) 0.150(8) Uani 1 1 d .
H16A H 0.0390 0.0708 0.4474 0.226 Uiso 1 1 calc R
H16B H 0.0522 0.1212 0.4830 0.226 Uiso 1 1 calc R
H16C H 0.0232 0.0741 0.5099 0.226 Uiso 1 1 calc R
C17 C 0.1752(4) 0.3690(4) 0.4786(4) 0.066(2) Uani 1 1 d .
C18 C 0.1688(6) 0.3492(5) 0.4177(5) 0.102(4) Uani 1 1 d .
H18A H 0.1992 0.3292 0.4091 0.152 Uiso 1 1 calc R
H18B H 0.1651 0.3785 0.3926 0.152 Uiso 1 1 calc R
H18C H 0.1379 0.3276 0.4134 0.152 Uiso 1 1 calc R
C19 C 0.1216(6) 0.3861(7) 0.4971(6) 0.130(7) Uani 1 1 d .
H19A H 0.0975 0.3572 0.4936 0.196 Uiso 1 1 calc R
H19B H 0.1086 0.4144 0.4738 0.196 Uiso 1 1 calc R
H19C H 0.1249 0.3973 0.5355 0.196 Uiso 1 1 calc R
C20 C 0.2126(6) 0.4162(5) 0.4789(6) 0.107(4) Uani 1 1 d .
H20A H 0.2121 0.4339 0.5143 0.161 Uiso 1 1 calc R
H20B H 0.2014 0.4397 0.4492 0.161 Uiso 1 1 calc R
H20C H 0.2478 0.4043 0.4732 0.161 Uiso 1 1 calc R
C21 C 0.2818(4) 0.0403(3) 0.6867(3) 0.057(2) Uani 1 1 d .
C22 C 0.2543(4) -0.0037(4) 0.6668(4) 0.066(2) Uani 1 1 d .
H22 H 0.2177 -0.0050 0.6666 0.079 Uiso 1 1 calc R
C23 C 0.2826(5) -0.0452(4) 0.6474(4) 0.076(3) Uani 1 1 d .
C24 C 0.3370(4) -0.0446(5) 0.6486(5) 0.083(3) Uani 1 1 d .
H24 H 0.3554 -0.0733 0.6359 0.100 Uiso 1 1 calc R
C25 C 0.3632(4) -0.0013(5) 0.6687(4) 0.075(3) Uani 1 1 d .
C26 C 0.33633(15) 0.04122(16) 0.68710(18) 0.068(2) Uani 1 1 d .
H26 H 0.3547 0.0707 0.6999 0.081 Uiso 1 1 calc R
C27 C 0.25516(15) -0.09125(16) 0.62717(18) 0.101(4) Uani 1 1 d R
F1 F 0.28277(15) -0.12477(16) 0.59721(18) 0.192(6) Uani 1 1 d R
F2 F 0.21794(15) -0.07757(16) 0.58796(18) 0.245(9) Uani 1 1 d R
F3 F 0.23303(15) -0.11956(16) 0.66125(18) 0.264(11) Uani 1 1 d R
C28 C 0.42056(15) 0.00341(16) 0.66605(18) 0.103(4) Uani 1 1 d R
F4 F 0.43656(15) 0.02224(16) 0.61903(18) 0.190(6) Uani 1 1 d R
F5 F 0.44238(15) -0.04513(16) 0.66688(18) 0.183(5) Uani 1 1 d R
F6 F 0.44430(15) 0.02846(16) 0.70594(18) 0.153(4) Uani 1 1 d R
C29 C 0.2222(4) 0.4016(4) 0.6909(4) 0.075(3) Uani 1 1 d .
C30 C 0.2522(5) 0.4433(4) 0.6752(4) 0.073(3) Uani 1 1 d .
H30 H 0.2888 0.4406 0.6764 0.087 Uiso 1 1 calc R
C31 C 0.2280(6) 0.4888(4) 0.6577(4) 0.090(4) Uani 1 1 d .
C32 C 0.1735(6) 0.4936(6) 0.6551(5) 0.103(4) Uani 1 1 d .
H32 H 0.1570 0.5240 0.6419 0.123 Uiso 1 1 calc R
C33 C 0.1458(6) 0.4537(7) 0.6719(5) 0.106(5) Uani 1 1 d .
C34 C 0.16824(17) 0.40623(15) 0.69117(17) 0.095(4) Uani 1 1 d .
H34 H 0.1475 0.3791 0.7036 0.114 Uiso 1 1 calc R
C35 C 0.25919(17) 0.53199(15) 0.63803(17) 0.110(5) Uani 1 1 d R
F7 F 0.24867(17) 0.57944(15) 0.66079(17) 0.152(4) Uani 1 1 d R
F8 F 0.25292(17) 0.54075(15) 0.58161(17) 0.147(4) Uani 1 1 d R
F9 F 0.31276(17) 0.52671(15) 0.64817(17) 0.140(3) Uani 1 1 d R
C36 C 0.08579(17) 0.45734(15) 0.66899(17) 0.160(9) Uani 1 1 d R
F10 F 0.06584(17) 0.43892(15) 0.62207(17) 0.198(6) Uani 1 1 d R
F11 F 0.06269(17) 0.42851(15) 0.70589(17) 0.209(7) Uani 1 1 d R
F12 F 0.06930(17) 0.50692(15) 0.67496(17) 0.198(6) Uani 1 1 d R
S1' S 0.12559(8) 0.32399(9) 0.22295(9) 0.0579(5) Uani 1 1 d .
S2' S 0.34274(9) 0.23346(9) 0.19020(10) 0.0630(6) Uani 1 1 d .
O1' O 0.0784(3) 0.3502(3) 0.2340(3) 0.0765(19) Uani 1 1 d .
O2' O 0.1722(3) 0.3351(3) 0.2580(3) 0.0725(17) Uani 1 1 d .
O3' O 0.2998(3) 0.2280(3) 0.2264(3) 0.0777(19) Uani 1 1 d .
O4' O 0.3732(3) 0.1890(3) 0.1767(3) 0.0791(19) Uani 1 1 d .
N1' N 0.2296(3) 0.2917(3) 0.1602(3) 0.0555(16) Uani 1 1 d .
H1'N H 0.2305 0.2792 0.1937 0.067 Uiso 1 1 calc R
N2' N 0.1200(3) 0.2617(3) 0.2304(3) 0.0635(19) Uani 1 1 d .
H2'N H 0.1440 0.2468 0.2516 0.076 Uiso 1 1 calc R
N3' N 0.3819(3) 0.2755(4) 0.2227(3) 0.071(2) Uani 1 1 d .
H3' H 0.3746 0.2866 0.2554 0.085 Uiso 1 1 calc R
C1' C 0.1050(3) 0.3622(4) 0.1161(4) 0.060(2) Uani 1 1 d .
H1' H 0.0733 0.3739 0.1292 0.072 Uiso 1 1 calc R
C2' C 0.1157(4) 0.3742(4) 0.0612(4) 0.065(2) Uani 1 1 d .
C3' C 0.1657(4) 0.3590(4) 0.0444(4) 0.067(2) Uani 1 1 d .
H3'N H 0.1752 0.3678 0.0085 0.081 Uiso 1 1 calc R
C4' C 0.2004(3) 0.3322(4) 0.0785(4) 0.057(2) Uani 1 1 d .
C5' C 0.2534(4) 0.3119(4) 0.0718(4) 0.060(2) Uani 1 1 d .
C6' C 0.2891(4) 0.3181(4) 0.0301(4) 0.061(2) Uani 1 1 d .
H6' H 0.2787 0.3367 -0.0021 0.074 Uiso 1 1 calc R
C7' C 0.3386(4) 0.2978(4) 0.0349(4) 0.061(2) Uani 1 1 d .
C8' C 0.3531(4) 0.2689(4) 0.0846(4) 0.063(2) Uani 1 1 d .
H8' H 0.3861 0.2531 0.0882 0.075 Uiso 1 1 calc R
C9' C 0.3184(4) 0.2638(4) 0.1283(4) 0.060(2) Uani 1 1 d .
C10' C 0.2695(3) 0.2876(3) 0.1224(3) 0.055(2) Uani 1 1 d .
C11' C 0.1886(3) 0.3193(3) 0.1339(3) 0.0525(18) Uani 1 1 d .
C12' C 0.1390(3) 0.3335(3) 0.1534(3) 0.0537(19) Uani 1 1 d .
C13' C 0.0770(5) 0.4038(5) 0.0215(5) 0.084(3) Uani 1 1 d .
C14' C 0.0253(6) 0.4142(10) 0.0469(8) 0.169(10) Uani 1 1 d .
H14D H 0.0099 0.3817 0.0575 0.254 Uiso 1 1 calc R
H14E H 0.0020 0.4317 0.0199 0.254 Uiso 1 1 calc R
H14F H 0.0312 0.4360 0.0795 0.254 Uiso 1 1 calc R
C15' C 0.0694(7) 0.3768(7) -0.0347(7) 0.138(7) Uani 1 1 d .
H15D H 0.0539 0.3430 -0.0297 0.207 Uiso 1 1 calc R
H15E H 0.1029 0.3728 -0.0508 0.207 Uiso 1 1 calc R
H15F H 0.0466 0.3975 -0.0593 0.207 Uiso 1 1 calc R
C16' C 0.1012(7) 0.4574(5) 0.0076(7) 0.120(5) Uani 1 1 d .
H16D H 0.0791 0.4746 -0.0208 0.180 Uiso 1 1 calc R
H16E H 0.1357 0.4523 -0.0060 0.180 Uiso 1 1 calc R
H16F H 0.1038 0.4787 0.0408 0.180 Uiso 1 1 calc R
C17' C 0.3795(4) 0.3091(4) -0.0079(4) 0.069(2) Uani 1 1 d .
C18' C 0.3555(6) 0.2998(6) -0.0672(5) 0.108(5) Uani 1 1 d .
H18D H 0.3825 0.3028 -0.0936 0.161 Uiso 1 1 calc R
H18E H 0.3285 0.3253 -0.0758 0.161 Uiso 1 1 calc R
H18F H 0.3404 0.2654 -0.0696 0.161 Uiso 1 1 calc R
C19' C 0.3920(6) 0.3687(6) -0.0029(6) 0.120(5) Uani 1 1 d .
H19D H 0.4204 0.3740 0.0249 0.181 Uiso 1 1 calc R
H19E H 0.3612 0.3870 0.0081 0.181 Uiso 1 1 calc R
H19F H 0.4020 0.3817 -0.0385 0.181 Uiso 1 1 calc R
C20' C 0.4270(6) 0.2769(9) 0.0005(7) 0.154(8) Uani 1 1 d .
H20D H 0.4172 0.2406 0.0020 0.231 Uiso 1 1 calc R
H20E H 0.4457 0.2866 0.0350 0.231 Uiso 1 1 calc R
H20F H 0.4493 0.2822 -0.0302 0.231 Uiso 1 1 calc R
C21' C 0.0808(4) 0.2291(4) 0.2064(4) 0.061(2) Uani 1 1 d .
C22' C 0.0360(4) 0.2479(5) 0.1780(4) 0.071(3) Uani 1 1 d .
H22' H 0.0303 0.2838 0.1752 0.085 Uiso 1 1 calc R
C23' C -0.0004(5) 0.2136(6) 0.1539(4) 0.088(4) Uani 1 1 d .
C24' C 0.0065(6) 0.1612(7) 0.1575(5) 0.107(5) Uani 1 1 d .
H24' H -0.0186 0.1386 0.1411 0.128 Uiso 1 1 calc R
C25' C 0.0500(7) 0.1419(5) 0.1849(5) 0.100(4) Uani 1 1 d .
C26' C 0.0892(2) 0.17541(19) 0.2122(2) 0.081(3) Uani 1 1 d .
H26' H 0.1185 0.1620 0.2327 0.098 Uiso 1 1 calc R
C27' C -0.0488(2) 0.23992(19) 0.1229(2) 0.143(8) Uani 1 1 d R
F1' F -0.0363(2) 0.28467(19) 0.0900(2) 0.341(15) Uani 1 1 d RD
F3' F -0.0578(2) 0.20374(19) 0.0767(2) 0.332(14) Uani 1 1 d RD
F2' F -0.0835(2) 0.24462(19) 0.1460(2) 0.365(17) Uani 1 1 d R
C28' C 0.0621(2) 0.08417(19) 0.1896(2) 0.175(11) Uani 1 1 d R
F4' F 0.0721(2) 0.06903(19) 0.2380(2) 0.296(12) Uani 1 1 d R
F5' F 0.0981(2) 0.06784(19) 0.1572(2) 0.296(12) Uani 1 1 d R
F6' F 0.0220(2) 0.05664(19) 0.1756(2) 0.287(10) Uani 1 1 d R
C29' C 0.4279(4) 0.2941(5) 0.1981(4) 0.071(3) Uani 1 1 d .
C30' C 0.4661(4) 0.2598(5) 0.1817(5) 0.079(3) Uani 1 1 d .
H30' H 0.4626 0.2240 0.1871 0.094 Uiso 1 1 calc R
C31' C 0.5099(4) 0.2802(6) 0.1567(5) 0.095(4) Uani 1 1 d .
C32' C 0.5173(5) 0.3321(7) 0.1506(6) 0.107(5) Uani 1 1 d .
H32' H 0.5470 0.3447 0.1338 0.128 Uiso 1 1 calc R
C33' C 0.4810(5) 0.3658(5) 0.1692(5) 0.094(4) Uani 1 1 d .
C34' C 0.43330(17) 0.34857(17) 0.1918(2) 0.083(3) Uani 1 1 d .
H34' H 0.4073 0.3719 0.2019 0.100 Uiso 1 1 calc R
C35' C 0.54817(17) 0.24307(17) 0.1356(2) 0.127(6) Uani 1 1 d R
F7' F 0.59695(17) 0.25337(17) 0.1451(2) 0.170(5) Uani 1 1 d R
F8' F 0.54515(17) 0.23678(17) 0.0852(2) 0.314(14) Uani 1 1 d R
F9' F 0.55093(17) 0.19723(17) 0.1635(2) 0.271(11) Uani 1 1 d R
C36' C 0.48573(17) 0.42474(17) 0.1602(2) 0.137(7) Uani 1 1 d R
F10' F 0.46115(17) 0.44988(17) 0.1970(2) 0.215(7) Uani 1 1 d R
F11' F 0.47405(17) 0.43873(17) 0.1097(2) 0.228(8) Uani 1 1 d R
F12' F 0.53532(17) 0.43924(17) 0.1677(2) 0.203(6) Uani 1 1 d R

loop_
_atom_site_aniso_label
_atom_site_aniso_U_11
_atom_site_aniso_U_22
_atom_site_aniso_U_33
_atom_site_aniso_U_23
_atom_site_aniso_U_13
_atom_site_aniso_U_12
S1 0.0597(12) 0.0543(11) 0.0551(11) 0.0053(9) 0.0069(9) -0.0003(9)
S2 0.0568(13) 0.0553(12) 0.0724(14) 0.0103(10) -0.0051(10) -0.0030(9)
N1 0.059(4) 0.047(4) 0.054(4) 0.008(3) -0.003(3) -0.002(3)
N2 0.063(4) 0.052(4) 0.069(4) -0.007(3) -0.002(3) 0.002(3)
N3 0.087(6) 0.067(5) 0.057(4) 0.011(4) 0.008(4) 0.001(4)
O1 0.071(4) 0.068(4) 0.078(4) 0.015(3) 0.009(3) -0.012(3)
O2 0.084(4) 0.067(4) 0.060(4) -0.002(3) 0.007(3) 0.007(3)
O3 0.056(4) 0.068(4) 0.102(5) 0.007(3) 0.008(3) -0.012(3)
O4 0.068(4) 0.058(4) 0.093(5) 0.017(3) -0.021(3) -0.002(3)
C1 0.057(5) 0.059(5) 0.058(5) 0.005(4) 0.004(4) -0.002(4)
C3 0.067(6) 0.062(5) 0.053(5) 0.000(4) -0.002(4) -0.001(4)
C2 0.062(5) 0.065(5) 0.050(5) 0.005(4) -0.009(4) -0.005(4)
C4 0.047(5) 0.061(5) 0.069(5) 0.010(4) 0.004(4) 0.000(4)
C5 0.054(5) 0.052(5) 0.071(5) 0.005(4) 0.004(4) 0.003(4)
C6 0.067(6) 0.067(6) 0.053(5) 0.007(4) -0.005(4) 0.008(4)
C7 0.066(5) 0.055(5) 0.056(5) 0.008(4) 0.009(4) 0.008(4)
C8 0.054(5) 0.055(5) 0.073(6) 0.004(4) 0.006(4) -0.001(4)
C9 0.058(5) 0.056(5) 0.058(5) 0.009(4) -0.001(4) 0.001(4)
C10 0.047(4) 0.055(5) 0.060(5) 0.007(4) 0.004(3) 0.001(4)
C11 0.054(5) 0.053(5) 0.055(5) 0.006(4) 0.000(3) 0.000(4)
C12 0.049(4) 0.066(5) 0.049(4) -0.004(4) 0.005(3) -0.013(4)
C13 0.095(8) 0.066(6) 0.078(7) 0.007(5) -0.012(5) -0.020(6)
C14 0.146(13) 0.089(9) 0.093(9) -0.011(7) -0.028(8) -0.028(9)
C15 0.19(2) 0.21(2) 0.137(14) -0.101(15) 0.066(13) -0.108(17)
C16 0.110(12) 0.113(12) 0.22(2) -0.001(12) -0.082(13) -0.017(10)
C17 0.070(6) 0.067(6) 0.061(5) 0.014(4) 0.005(4) 0.009(5)
C18 0.145(12) 0.085(8) 0.074(7) 0.019(6) 0.003(7) 0.011(8)
C19 0.112(11) 0.156(14) 0.127(12) 0.061(11) 0.048(9) 0.073(11)
C20 0.122(11) 0.080(8) 0.117(10) 0.045(7) -0.026(8) -0.014(7)
C21 0.064(5) 0.058(5) 0.049(4) 0.004(4) -0.001(4) 0.006(4)
C22 0.071(6) 0.066(6) 0.059(5) -0.006(4) -0.005(4) 0.007(5)
C23 0.098(8) 0.068(6) 0.060(5) -0.013(5) -0.010(5) 0.006(5)
C24 0.074(7) 0.095(8) 0.079(7) -0.024(6) -0.011(5) 0.027(6)
C25 0.065(6) 0.098(8) 0.061(5) -0.009(5) 0.000(4) 0.009(6)
C26 0.068(6) 0.078(6) 0.057(5) 0.002(4) -0.004(4) 0.004(5)
C27 0.130(11) 0.066(7) 0.106(9) -0.025(7) -0.010(8) -0.003(7)
F1 0.185(11) 0.144(9) 0.247(14) -0.116(10) 0.014(9) -0.014(8)
F2 0.282(17) 0.112(8) 0.314(18) -0.050(10) -0.202(15) -0.007(9)
F3 0.45(3) 0.185(12) 0.158(11) -0.044(9) 0.049(13) -0.205(16)
C28 0.084(8) 0.137(12) 0.086(8) -0.024(8) -0.003(6) 0.035(8)
F4 0.088(6) 0.325(19) 0.160(9) 0.045(10) 0.038(6) -0.008(9)
F5 0.090(6) 0.176(11) 0.281(15) -0.048(10) -0.006(7) 0.045(7)
F6 0.072(5) 0.205(11) 0.181(9) -0.077(8) -0.017(5) 0.008(6)
C29 0.085(7) 0.081(7) 0.058(5) -0.004(5) 0.006(5) 0.018(6)
C30 0.102(8) 0.058(6) 0.057(5) 0.002(4) 0.006(5) 0.006(5)
C31 0.149(12) 0.058(6) 0.062(6) -0.010(5) -0.001(6) 0.022(7)
C32 0.126(12) 0.096(10) 0.087(8) 0.007(7) 0.012(7) 0.047(9)
C33 0.108(10) 0.128(12) 0.081(8) -0.001(8) 0.015(7) 0.050(9)
C34 0.106(10) 0.092(9) 0.089(8) 0.009(6) 0.025(7) 0.012(7)
C35 0.180(16) 0.065(7) 0.084(8) -0.005(6) 0.006(9) 0.009(9)
F7 0.265(13) 0.060(4) 0.132(7) -0.007(4) 0.011(7) 0.032(6)
F8 0.248(12) 0.114(6) 0.079(5) 0.005(4) 0.014(6) -0.023(7)
F9 0.171(9) 0.084(5) 0.163(9) 0.017(5) -0.002(7) -0.020(6)
C36 0.143(18) 0.21(2) 0.126(14) 0.006(14) 0.026(12) 0.082(17)
F10 0.093(7) 0.312(19) 0.188(11) -0.043(12) 0.008(7) 0.040(9)
F11 0.118(8) 0.253(16) 0.263(16) 0.077(13) 0.076(9) 0.061(9)
F12 0.172(11) 0.190(12) 0.237(14) 0.005(10) 0.049(9) 0.104(10)
S1' 0.0539(12) 0.0603(12) 0.0595(12) -0.0051(9) 0.0029(9) -0.0049(9)
S2' 0.0569(13) 0.0647(13) 0.0681(13) 0.0166(10) 0.0105(10) 0.0031(10)
O1' 0.071(4) 0.083(5) 0.077(4) -0.008(3) 0.016(3) 0.014(4)
O2' 0.080(4) 0.075(4) 0.062(4) -0.012(3) -0.005(3) -0.018(3)
O3' 0.073(4) 0.088(5) 0.073(4) 0.031(4) 0.016(3) 0.003(4)
O4' 0.068(4) 0.067(4) 0.102(5) 0.012(4) 0.006(4) 0.014(3)
N1' 0.049(4) 0.064(4) 0.054(4) 0.007(3) 0.008(3) 0.002(3)
N2' 0.060(4) 0.064(5) 0.065(4) 0.008(3) -0.009(3) -0.010(4)
N3' 0.058(5) 0.093(6) 0.062(4) 0.006(4) 0.008(3) 0.001(4)
C1' 0.050(5) 0.059(5) 0.071(6) 0.005(4) 0.000(4) -0.003(4)
C2' 0.057(5) 0.066(6) 0.071(6) 0.020(4) 0.001(4) 0.004(4)
C3' 0.061(5) 0.084(7) 0.057(5) 0.018(5) -0.001(4) -0.002(5)
C4' 0.050(5) 0.063(5) 0.059(5) 0.009(4) 0.003(4) -0.003(4)
C5' 0.057(5) 0.062(5) 0.060(5) 0.009(4) 0.003(4) 0.001(4)
C6' 0.066(6) 0.063(5) 0.056(5) 0.007(4) 0.007(4) 0.003(4)
C7' 0.066(6) 0.066(5) 0.052(5) 0.006(4) 0.012(4) -0.001(4)
C8' 0.063(5) 0.064(5) 0.064(5) 0.008(4) 0.017(4) 0.005(4)
C9' 0.056(5) 0.062(5) 0.063(5) 0.007(4) 0.009(4) -0.001(4)
C10' 0.057(5) 0.058(5) 0.051(4) 0.009(4) 0.004(4) -0.006(4)
C11' 0.046(4) 0.057(5) 0.054(4) 0.006(4) -0.006(3) -0.006(4)
C12' 0.057(5) 0.049(4) 0.054(5) -0.003(3) -0.005(3) 0.004(4)
C13' 0.075(7) 0.098(8) 0.079(7) 0.026(6) -0.003(5) 0.014(6)
C14' 0.076(9) 0.27(3) 0.164(16) 0.091(16) 0.002(9) 0.067(13)
C15' 0.137(14) 0.149(15) 0.122(12) -0.005(11) -0.050(10) 0.039(12)
C16' 0.128(13) 0.089(9) 0.140(13) 0.040(9) -0.018(9) 0.008(9)
C17' 0.073(6) 0.080(6) 0.055(5) 0.014(4) 0.019(4) 0.001(5)
C18' 0.127(11) 0.121(11) 0.078(8) -0.029(7) 0.039(7) -0.031(9)
C19' 0.130(12) 0.140(13) 0.095(9) -0.009(9) 0.038(8) -0.059(11)
C20' 0.104(11) 0.23(2) 0.133(13) 0.077(14) 0.066(10) 0.066(13)
C21' 0.066(6) 0.067(5) 0.052(5) 0.001(4) 0.013(4) -0.020(4)
C22' 0.056(5) 0.098(8) 0.058(5) 0.000(5) 0.001(4) -0.021(5)
C23' 0.085(8) 0.122(11) 0.059(6) -0.017(6) 0.008(5) -0.041(7)
C24' 0.109(11) 0.126(13) 0.086(9) -0.013(8) 0.000(7) -0.063(10)
C25' 0.142(13) 0.086(8) 0.074(7) -0.003(6) 0.020(8) -0.042(8)
C26' 0.102(8) 0.064(6) 0.079(7) -0.003(5) 0.015(6) -0.022(6)
C27' 0.044(6) 0.29(3) 0.093(9) 0.006(12) -0.022(6) -0.060(10)
F1' 0.113(10) 0.54(4) 0.36(3) 0.21(3) -0.047(13) 0.003(17)
F3' 0.27(2) 0.41(3) 0.29(2) -0.11(2) -0.185(19) 0.07(2)
F2' 0.152(12) 0.78(5) 0.162(12) 0.044(19) 0.037(9) 0.24(2)
C28' 0.32(3) 0.075(10) 0.139(15) -0.025(10) 0.082(18) -0.071(15)
F4' 0.61(4) 0.090(8) 0.179(13) 0.027(8) -0.015(18) 0.031(14)
F5' 0.41(3) 0.092(8) 0.41(3) -0.020(12) 0.20(2) 0.002(13)
F6' 0.35(3) 0.105(9) 0.40(3) -0.038(12) -0.023(19) -0.106(13)
C29' 0.062(6) 0.101(8) 0.051(5) -0.001(5) 0.007(4) -0.008(5)
C30' 0.059(6) 0.093(8) 0.084(7) -0.006(6) 0.004(5) -0.010(5)
C31' 0.055(6) 0.139(12) 0.091(8) -0.006(7) 0.009(5) -0.002(7)
C32' 0.084(9) 0.134(13) 0.106(9) -0.028(9) 0.029(7) -0.049(9)
C33' 0.096(9) 0.097(9) 0.091(8) -0.011(7) 0.019(7) -0.027(7)
C34' 0.099(8) 0.080(7) 0.071(6) -0.005(5) 0.011(5) -0.015(6)
C35' 0.053(8) 0.175(17) 0.153(15) -0.049(12) 0.012(8) -0.014(9)
F7' 0.077(6) 0.250(14) 0.187(10) -0.012(9) 0.031(6) 0.012(7)
F8' 0.170(12) 0.56(3) 0.200(13) -0.236(19) -0.082(10) 0.186(17)
F9' 0.158(11) 0.167(12) 0.51(3) 0.030(16) 0.190(16) 0.041(10)
C36' 0.188(18) 0.112(12) 0.115(12) -0.020(10) 0.055(12) -0.076(13)
F10' 0.277(17) 0.102(7) 0.278(16) -0.036(9) 0.137(13) -0.051(9)
F11' 0.40(3) 0.124(9) 0.154(10) 0.035(8) -0.015(12) -0.062(12)
F12' 0.163(11) 0.126(9) 0.324(19) -0.026(10) 0.057(11) -0.077(8)

loop_
_atom_type_symbol
_atom_type_description
_atom_type_scat_dispersion_real
_atom_type_scat_dispersion_imag
_atom_type_scat_source
C C 0.0181 0.0091 'International Tables Vol C Tables 4.2.6.8 and 6.1.1.4'
H H 0.0000 0.0000 'International Tables Vol C Tables 4.2.6.8 and 6.1.1.4'
N N 0.0311 0.0180 'International Tables Vol C Tables 4.2.6.8 and 6.1.1.4'
O O 0.0492 0.0322 'International Tables Vol C Tables 4.2.6.8 and 6.1.1.4'
F F 0.0727 0.0534 'International Tables Vol C Tables 4.2.6.8 and 6.1.1.4'
S S 0.3331 0.5567 'International Tables Vol C Tables 4.2.6.8 and 6.1.1.4'

loop_
_geom_angle_atom_site_label_1
_geom_angle_atom_site_label_2
_geom_angle_atom_site_label_3
_geom_angle
O1 S1 O2 120.3(4)
O1 S1 N2 109.6(4)
O2 S1 N2 102.9(4)
O1 S1 C12 108.6(4)
O2 S1 C12 107.5(4)
N2 S1 C12 107.1(4)
O3 S2 O4 121.0(4)
O3 S2 N3 108.0(4)
O4 S2 N3 104.4(4)
O3 S2 C9 108.5(4)
O4 S2 C9 106.7(4)
N3 S2 C9 107.5(4)
C10 N1 C11 109.3(7)
C10 N1 H1N 125.4
C11 N1 H1N 125.4
C21 N2 S1 129.4(6)
C21 N2 H2N 115.3
S1 N2 H2N 115.3
C29 N3 S2 120.4(6)
C29 N3 H3N 119.8
S2 N3 H3N 119.8
C12 C1 C2 123.2(8)
C12 C1 H1 118.4
C2 C1 H1 118.4
C4 C3 C2 121.6(8)
C4 C3 H3 119.2
C2 C3 H3 119.2
C3 C2 C1 116.9(8)
C3 C2 C13 121.9(8)
C1 C2 C13 121.2(8)
C3 C4 C11 121.1(8)
C3 C4 C5 133.9(9)
C11 C4 C5 105.0(8)
C10 C5 C6 122.1(9)
C10 C5 C4 107.5(8)
C6 C5 C4 130.4(9)
C5 C6 C7 119.2(8)
C5 C6 H6 120.4
C7 C6 H6 120.4
C8 C7 C6 117.0(8)
C8 C7 C17 122.2(9)
C6 C7 C17 120.5(8)
C9 C8 C7 123.4(9)
C9 C8 H8 118.3
C7 C8 H8 118.3
C8 C9 C10 119.0(8)
C8 C9 S2 118.7(7)
C10 C9 S2 122.3(6)
N1 C10 C9 132.2(8)
N1 C10 C5 108.9(8)
C9 C10 C5 118.9(8)
N1 C11 C4 109.3(7)
N1 C11 C12 131.2(7)
C4 C11 C12 119.6(8)
C1 C12 C11 117.4(8)
C1 C12 S1 121.0(7)
C11 C12 S1 121.2(6)
C15 C13 C14 112.1(14)
C15 C13 C2 109.4(10)
C14 C13 C2 113.5(9)
C15 C13 C16 105.1(15)
C14 C13 C16 107.6(12)
C2 C13 C16 108.6(10)
C13 C14 H14A 109.5
C13 C14 H14B 109.5
H14A C14 H14B 109.5
C13 C14 H14C 109.5
H14A C14 H14C 109.5
H14B C14 H14C 109.5
C13 C15 H15A 109.5
C13 C15 H15B 109.5
H15A C15 H15B 109.5
C13 C15 H15C 109.5
H15A C15 H15C 109.5
H15B C15 H15C 109.5
C13 C16 H16A 109.5
C13 C16 H16B 109.5
H16A C16 H16B 109.5
C13 C16 H16C 109.5
H16A C16 H16C 109.5
H16B C16 H16C 109.5
C7 C17 C19 106.8(8)
C7 C17 C18 112.0(9)
C19 C17 C18 108.6(11)
C7 C17 C20 112.5(8)
C19 C17 C20 109.8(12)
C18 C17 C20 107.1(9)
C17 C18 H18A 109.5
C17 C18 H18B 109.5
H18A C18 H18B 109.5
C17 C18 H18C 109.5
H18A C18 H18C 109.5
H18B C18 H18C 109.5
C17 C19 H19A 109.5
C17 C19 H19B 109.5
H19A C19 H19B 109.5
C17 C19 H19C 109.5
H19A C19 H19C 109.5
H19B C19 H19C 109.5
C17 C20 H20A 109.5
C17 C20 H20B 109.5
H20A C20 H20B 109.5
C17 C20 H20C 109.5
H20A C20 H20C 109.5
H20B C20 H20C 109.5
C26 C21 C22 119.8(8)
C26 C21 N2 117.7(7)
C22 C21 N2 122.4(8)
C23 C22 C21 118.4(10)
C23 C22 H22 120.8
C21 C22 H22 120.8
C22 C23 C24 121.8(10)
C22 C23 C27 119.5(10)
C24 C23 C27 118.7(9)
C25 C24 C23 118.9(10)
C25 C24 H24 120.5
C23 C24 H24 120.5
C26 C25 C24 120.9(9)
C26 C25 C28 117.7(9)
C24 C25 C28 121.2(9)
C25 C26 C21 120.2(7)
C25 C26 H26 119.9
C21 C26 H26 119.9
F3 C27 F2 106.3
F3 C27 F1 104.3
F2 C27 F1 99.5
F3 C27 C23 119.0(5)
F2 C27 C23 109.3(5)
F1 C27 C23 116.4(5)
F6 C28 F4 107.4
F6 C28 F5 105.9
F4 C28 F5 101.7
F6 C28 C25 116.1(4)
F4 C28 C25 115.2(4)
F5 C28 C25 109.3(5)
C30 C29 C34 120.2(9)
C30 C29 N3 121.2(10)
C34 C29 N3 118.5(9)
C31 C30 C29 119.7(12)
C31 C30 H30 120.2
C29 C30 H30 120.2
C30 C31 C32 121.1(13)
C30 C31 C35 120.0(12)
C32 C31 C35 118.7(11)
C33 C32 C31 118.0(13)
C33 C32 H32 121.0
C31 C32 H32 121.0
C32 C33 C34 123.7(13)
C32 C33 C36 119.4(12)
C34 C33 C36 116.9(13)
C29 C34 C33 117.2(9)
C29 C34 H34 121.4
C33 C34 H34 121.4
F7 C35 F8 103.4
F7 C35 F9 103.4
F8 C35 F9 104.3
F7 C35 C31 115.1(5)
F8 C35 C31 114.1(5)
F9 C35 C31 114.9(6)
F10 C36 F11 102.0
F10 C36 F12 109.1
F11 C36 F12 107.7
F10 C36 C33 111.1(5)
F11 C36 C33 114.8(6)
F12 C36 C33 111.6(7)
O1' S1' O2' 118.5(4)
O1' S1' N2' 111.6(4)
O2' S1' N2' 102.0(4)
O1' S1' C12' 109.1(4)
O2' S1' C12' 109.2(4)
N2' S1' C12' 105.5(4)
O4' S2' O3' 120.1(4)
O4' S2' N3' 107.9(4)
O3' S2' N3' 104.0(5)
O4' S2' C9' 109.5(4)
O3' S2' C9' 107.9(4)
N3' S2' C9' 106.6(4)
C11' N1' C10' 107.6(7)
C11' N1' H1'N 126.2
C10' N1' H1'N 126.2
C21' N2' S1' 127.8(7)
C21' N2' H2'N 116.1
S1' N2' H2'N 116.1
C29' N3' S2' 121.2(7)
C29' N3' H3' 119.4
S2' N3' H3' 119.4
C2' C1' C12' 124.4(8)
C2' C1' H1' 117.8
C12' C1' H1' 117.8
C1' C2' C3' 115.9(8)
C1' C2' C13' 122.7(9)
C3' C2' C13' 121.4(9)
C4' C3' C2' 122.5(8)
C4' C3' H3'N 118.8
C2' C3' H3'N 118.8
C3' C4' C11' 120.9(8)
C3' C4' C5' 133.5(8)
C11' C4' C5' 105.5(7)
C6' C5' C10' 119.7(9)
C6' C5' C4' 132.9(8)
C10' C5' C4' 106.8(7)
C7' C6' C5' 122.4(8)
C7' C6' H6' 118.8
C5' C6' H6' 118.8
C6' C7' C8' 117.4(8)
C6' C7' C17' 122.3(8)
C8' C7' C17' 120.0(8)
C9' C8' C7' 121.3(9)
C9' C8' H8' 119.3
C7' C8' H8' 119.3
C10' C9' C8' 118.6(8)
C10' C9' S2' 123.6(6)
C8' C9' S2' 117.4(7)
C9' C10' C5' 120.0(8)
C9' C10' N1' 130.3(8)
C5' C10' N1' 109.6(8)
N1' C11' C4' 110.4(7)
N1' C11' C12' 130.2(7)
C4' C11' C12' 119.3(7)
C1' C12' C11' 116.7(8)
C1' C12' S1' 122.1(7)
C11' C12' S1' 120.5(6)
C14' C13' C15' 111.7(14)
C14' C13' C2' 112.7(10)
C15' C13' C2' 111.7(11)
C14' C13' C16' 107.2(14)
C15' C13' C16' 104.2(12)
C2' C13' C16' 108.8(10)
C13' C14' H14D 109.5
C13' C14' H14E 109.5
H14D C14' H14E 109.5
C13' C14' H14F 109.5
H14D C14' H14F 109.5
H14E C14' H14F 109.5
C13' C15' H15D 109.5
C13' C15' H15E 109.5
H15D C15' H15E 109.5
C13' C15' H15F 109.5
H15D C15' H15F 109.5
H15E C15' H15F 109.5
C13' C16' H16D 109.5
C13' C16' H16E 109.5
H16D C16' H16E 109.5
C13' C16' H16F 109.5
H16D C16' H16F 109.5
H16E C16' H16F 109.5
C20' C17' C7' 113.0(9)
C20' C17' C18' 108.7(12)
C7' C17' C18' 109.9(9)
C20' C17' C19' 112.1(13)
C7' C17' C19' 106.1(9)
C18' C17' C19' 107.0(10)
C17' C18' H18D 109.5
C17' C18' H18E 109.5
H18D C18' H18E 109.5
C17' C18' H18F 109.5
H18D C18' H18F 109.5
H18E C18' H18F 109.5
C17' C19' H19D 109.5
C17' C19' H19E 109.5
H19D C19' H19E 109.5
C17' C19' H19F 109.5
H19D C19' H19F 109.5
H19E C19' H19F 109.5
C17' C20' H20D 109.4
C17' C20' H20E 109.5
H20D C20' H20E 109.5
C17' C20' H20F 109.5
H20D C20' H20F 109.5
H20E C20' H20F 109.5
C22' C21' C26' 120.7(8)
C22' C21' N2' 122.8(9)
C26' C21' N2' 116.5(8)
C23' C22' C21' 119.9(12)
C23' C22' H22' 120.0
C21' C22' H22' 120.0
C24' C23' C22' 121.5(13)
C24' C23' C27' 123.8(10)
C22' C23' C27' 114.7(12)
C25' C24' C23' 119.6(12)
C25' C24' H24' 120.2
C23' C24' H24' 120.2
C24' C25' C26' 122.0(12)
C24' C25' C28' 123.6(12)
C26' C25' C28' 114.5(12)
C21' C26' C25' 116.2(9)
C21' C26' H26' 121.9
C25' C26' H26' 121.9
F2' C27' F1' 114.0
F2' C27' F3' 111.4
F1' C27' F3' 97.1
F2' C27' C23' 117.1(4)
F1' C27' C23' 114.3(5)
F3' C27' C23' 99.9(5)
F4' C28' F6' 101.0
F4' C28' F5' 110.1
F6' C28' F5' 104.3
F4' C28' C25' 114.1(5)
F6' C28' C25' 111.4(7)
F5' C28' C25' 114.6(6)
C30' C29' C34' 121.5(9)
C30' C29' N3' 120.9(10)
C34' C29' N3' 117.6(9)
C29' C30' C31' 118.4(12)
C29' C30' H30' 120.8
C31' C30' H30' 120.8
C32' C31' C30' 122.3(13)
C32' C31' C35' 120.0(11)
C30' C31' C35' 117.7(13)
C31' C32' C33' 119.1(11)
C31' C32' H32' 120.5
C33' C32' H32' 120.4
C32' C33' C34' 122.6(12)
C32' C33' C36' 121.2(10)
C34' C33' C36' 115.7(10)
C29' C34' C33' 115.9(8)
C29' C34' H34' 122.1
C33' C34' H34' 122.1
F8' C35' F7' 102.0
F8' C35' F9' 111.9
F7' C35' F9' 94.0
F8' C35' C31' 114.9(5)
F7' C35' C31' 117.5(6)
F9' C35' C31' 114.2(6)
F11' C36' F10' 114.2
F11' C36' F12' 102.6
F10' C36' F12' 105.5
F11' C36' C33' 113.2(5)
F10' C36' C33' 110.7(5)
F12' C36' C33' 110.0(6)

loop_
_geom_bond_atom_site_label_1
_geom_bond_atom_site_label_2
_geom_bond_distance
S1 O1 1.416(7)
S1 O2 1.433(7)
S1 N2 1.615(8)
S1 C12 1.729(8)
S2 O3 1.412(7)
S2 O4 1.432(7)
S2 N3 1.638(8)
S2 C9 1.751(9)
N1 C10 1.381(11)
N1 C11 1.390(11)
N1 H1N 0.8600
N2 C21 1.422(11)
N2 H2N 0.8600
N3 C29 1.432(13)
N3 H3N 0.8600
C1 C12 1.385(12)
C1 C2 1.412(12)
C1 H1 0.9300
C3 C4 1.351(13)
C3 C2 1.393(13)
C3 H3 0.9300
C2 C13 1.529(14)
C4 C11 1.409(12)
C4 C5 1.477(13)
C5 C10 1.389(13)
C5 C6 1.401(13)
C6 C7 1.411(13)
C6 H6 0.9300
C7 C8 1.402(13)
C7 C17 1.509(12)
C8 C9 1.385(13)
C8 H8 0.9300
C9 C10 1.388(12)
C11 C12 1.409(12)
C13 C15 1.451(19)
C13 C14 1.484(17)
C13 C16 1.543(19)
C14 H14A 0.9600
C14 H14B 0.9600
C14 H14C 0.9600
C15 H15A 0.9600
C15 H15B 0.9600
C15 H15C 0.9600
C16 H16A 0.9600
C16 H16B 0.9600
C16 H16C 0.9600
C17 C19 1.520(16)
C17 C18 1.537(15)
C17 C20 1.535(16)
C18 H18A 0.9600
C18 H18B 0.9600
C18 H18C 0.9600
C19 H19A 0.9600
C19 H19B 0.9600
C19 H19C 0.9600
C20 H20A 0.9600
C20 H20B 0.9600
C20 H20C 0.9600
C21 C26 1.384(10)
C21 C22 1.393(13)
C22 C23 1.376(14)
C22 H22 0.9300
C23 C24 1.380(16)
C23 C27 1.438(11)
C24 C25 1.366(16)
C24 H24 0.9300
C25 C26 1.369(11)
C25 C28 1.466(11)
C26 H26 0.9300
C27 F3 1.2461
C27 F2 1.3373
C27 F1 1.3393
C28 F6 1.2699
C28 F4 1.3064
C28 F5 1.3585
C29 C30 1.374(15)
C29 C34 1.377(12)
C30 C31 1.371(15)
C30 H30 0.9300
C31 C32 1.39(2)
C31 C35 1.452(14)
C32 C33 1.31(2)
C32 H32 0.9300
C33 C34 1.408(15)
C33 C36 1.524(15)
C34 H34 0.9300
C35 F7 1.3614
C35 F8 1.3643
C35 F9 1.3751
C36 F10 1.2904
C36 F11 1.3118
C36 F12 1.3450
S1' O1' 1.411(7)
S1' O2' 1.437(7)
S1' N2' 1.609(8)
S1' C12' 1.728(8)
S2' O4' 1.422(7)
S2' O3' 1.437(7)
S2' N3' 1.630(9)
S2' C9' 1.747(9)
N1' C11' 1.379(11)
N1' C10' 1.398(11)
N1' H1'N 0.8600
N2' C21' 1.395(11)
N2' H2'N 0.8600
N3' C29' 1.419(12)
N3' H3' 0.8600
C1' C2' 1.387(13)
C1' C12' 1.410(12)
C1' H1' 0.9300
C2' C3' 1.407(14)
C2' C13' 1.526(13)
C3' C4' 1.352(13)
C3' H3'N 0.9300
C4' C11' 1.412(12)
C4' C5' 1.458(12)
C5' C6' 1.392(12)
C5' C10' 1.398(12)
C6' C7' 1.358(13)
C6' H6' 0.9300
C7' C8' 1.427(13)
C7' C17' 1.525(12)
C8' C9' 1.409(12)
C8' H8' 0.9300
C9' C10' 1.385(13)
C11' C12' 1.415(12)
C13' C14' 1.500(19)
C13' C15' 1.509(19)
C13' C16' 1.546(18)
C14' H14D 0.9600
C14' H14E 0.9600
C14' H14F 0.9600
C15' H15D 0.9600
C15' H15E 0.9600
C15' H15F 0.9600
C16' H16D 0.9600
C16' H16E 0.9600
C16' H16F 0.9600
C17' C20' 1.466(18)
C17' C18' 1.527(16)
C17' C19' 1.559(18)
C18' H18D 0.9600
C18' H18E 0.9600
C18' H18F 0.9600
C19' H19D 0.9600
C19' H19E 0.9600
C19' H19F 0.9600
C20' H20D 0.9600
C20' H20E 0.9600
C20' H20F 0.9600
C21' C22' 1.377(14)
C21' C26' 1.394(11)
C22' C23' 1.376(14)
C22' H22' 0.9300
C23' C24' 1.35(2)
C23' C27' 1.552(15)
C24' C25' 1.34(2)
C24' H24' 0.9300
C25' C26' 1.441(15)
C25' C28' 1.511(15)
C26' H26' 0.9300
C27' F2' 1.0735
C27' F1' 1.4323
C27' F3' 1.4465
C28' F4' 1.2289
C28' F6' 1.2676
C28' F5' 1.2983
C29' C30' 1.381(15)
C29' C34' 1.407(12)
C30' C31' 1.393(16)
C30' H30' 0.9300
C31' C32' 1.35(2)
C31' C35' 1.469(14)
C32' C33' 1.35(2)
C32' H32' 0.9300
C33' C34' 1.423(13)
C33' C36' 1.528(14)
C34' H34' 0.9300
C35' F8' 1.2113
C35' F7' 1.2741
C35' F9' 1.3472
C36' F11' 1.2748
C36' F10' 1.2785
C36' F12' 1.3154
